data_7059514
loop_
_publ_author_name
'Jana, Asim'
'Bhaumick, Prabhas'
'Choudhury, Lokman H.'

_publ_section_title
;
 Microwave assisted synthesis of \b-keto thioethers and furan derivatives
 by thiol directed multicomponent reactions
;
_journal_issue 20
_journal_name_full 'New Journal of Chemistry'
_journal_page_first 8442
_journal_page_last 8453
_journal_paper_doi 10.1039/D0NJ00587H
_journal_volume 44
_journal_year 2020
_chemical_formula_moiety '2(C34 H20 O7), C2 H6 O S, C2 H6 O S0.21, 0.791(S)'
_chemical_formula_sum 'C72 H52 O16 S2'
_chemical_formula_weight 1237.26
_space_group_crystal_system triclinic
_space_group_IT_number 2
_space_group_name_Hall '-P 1'
_space_group_name_H-M_alt 'P -1'
_atom_sites_solution_hydrogens geom
_audit_creation_method SHELXL-2014/7
_audit_update_record
;
2020-01-04 deposited with the CCDC.	2020-04-20 downloaded from the CCDC.
;
_cell_angle_alpha 80.591(2)
_cell_angle_beta 65.912(2)
_cell_angle_gamma 82.455(2)
_cell_formula_units_Z 2
_cell_length_a 13.7724(13)
_cell_length_b 15.3172(15)
_cell_length_c 15.8809(15)
_cell_measurement_reflns_used 8367
_cell_measurement_temperature 298(2)
_cell_measurement_theta_max 18.874
_cell_measurement_theta_min 2.541
_cell_volume 3009.5(5)
_computing_cell_refinement 'Bruker SAINT'
_computing_data_collection 'Bruker APEX2'
_computing_data_reduction 'Bruker SAINT'
_computing_molecular_graphics 'Bruker SHELXTL'
_computing_publication_material 'Bruker SHELXTL'
_computing_structure_refinement 'SHELXL-2014 (Sheldrick 2014)'
_computing_structure_solution 'SHELXS-97 (Sheldrick 2008)'
_diffrn_ambient_temperature 298(2)
_diffrn_measured_fraction_theta_full 0.996
_diffrn_measured_fraction_theta_max 0.996
_diffrn_measurement_device_type 'Bruker APEX-II CCD'
_diffrn_measurement_method '\f and \w scans'
_diffrn_radiation_type MoK\a
_diffrn_radiation_wavelength 0.71073
_diffrn_reflns_av_R_equivalents 0.0534
_diffrn_reflns_av_unetI/netI 0.0340
_diffrn_reflns_Laue_measured_fraction_full 0.996
_diffrn_reflns_Laue_measured_fraction_max 0.996
_diffrn_reflns_limit_h_max 12
_diffrn_reflns_limit_h_min -12
_diffrn_reflns_limit_k_max 13
_diffrn_reflns_limit_k_min -13
_diffrn_reflns_limit_l_max 14
_diffrn_reflns_limit_l_min -14
_diffrn_reflns_number 25696
_diffrn_reflns_point_group_measured_fraction_full 0.996
_diffrn_reflns_point_group_measured_fraction_max 0.996
_diffrn_reflns_theta_full 18.874
_diffrn_reflns_theta_max 18.874
_diffrn_reflns_theta_min 2.541
_exptl_absorpt_coefficient_mu 0.162
_exptl_absorpt_correction_T_max 0.992
_exptl_absorpt_correction_T_min 0.981
_exptl_absorpt_correction_type multi-scan
_exptl_absorpt_process_details SADABS-2016/2
_exptl_crystal_colour COLOURLESS
_exptl_crystal_density_diffrn 1.365
_exptl_crystal_description NEEDLELIKE
_exptl_crystal_F_000 1288
_exptl_crystal_size_max 0.300
_exptl_crystal_size_mid 0.100
_exptl_crystal_size_min 0.050
_refine_diff_density_max 0.233
_refine_diff_density_min -0.168
_refine_diff_density_rms 0.033
_refine_ls_extinction_coef 0.0035(4)
_refine_ls_extinction_expression Fc^*^=kFc[1+0.001xFc^2^\l^3^/sin(2\q)]^-1/4^
_refine_ls_extinction_method 'SHELXL-2014/7 (Sheldrick 2014'
_refine_ls_goodness_of_fit_ref 1.023
_refine_ls_hydrogen_treatment constr
_refine_ls_matrix_type full
_refine_ls_number_parameters 865
_refine_ls_number_reflns 4736
_refine_ls_number_restraints 106
_refine_ls_restrained_S_all 1.038
_refine_ls_R_factor_all 0.0599
_refine_ls_R_factor_gt 0.0397
_refine_ls_shift/su_max 0.000
_refine_ls_shift/su_mean 0.000
_refine_ls_structure_factor_coef Fsqd
_refine_ls_weighting_details 'w=1/[\s^2^(Fo^2^)+(0.0454P)^2^+2.3442P] where P=(Fo^2^+2Fc^2^)/3'
_refine_ls_weighting_scheme calc
_refine_ls_wR_factor_gt 0.0907
_refine_ls_wR_factor_ref 0.1022
_reflns_Friedel_coverage 0.000
_reflns_number_gt 3647
_reflns_number_total 4753
_reflns_threshold_expression 'I > 2\s(I)'
_cod_data_source_file d0nj00587h2.cif
_cod_data_source_block asim
_cod_depositor_comments
;
The following automatic conversions were performed:

data item '_exptl_absorpt_correction_type' value 'MULTI-SCAN' was
changed to 'multi-scan' in accordance with the
/home/data/users/saulius/crontab/automatic-downloads/rss-feeds/RSC/lib/dictionaries/cif_core.dic
dictionary named 'cif_core.dic' version 2.4.2 last updated on
2011-04-26.

Automatic conversion script
Id: cif_fix_values 7556 2019-12-06 15:28:31Z antanas 

 Adding full bibliography for 7059513--7059514.cif.

 Adding full bibliography for 7059513--7059514.cif.
;
_cod_database_code 7059514
_shelx_shelxl_version_number 2014/7
_shelx_space_group_comment
;
The symmetry employed for this shelxl refinement is uniquely defined
by the following loop, which should always be used as a source of
symmetry information in preference to the above space-group names.
They are only intended as comments.
;
_shelx_estimated_absorpt_t_min 0.953
_shelx_estimated_absorpt_t_max 0.992

loop_
_space_group_symop_operation_xyz
'x, y, z'
'-x, -y, -z'

loop_
_atom_site_label
_atom_site_type_symbol
_atom_site_fract_x
_atom_site_fract_y
_atom_site_fract_z
_atom_site_U_iso_or_equiv
_atom_site_adp_type
_atom_site_occupancy
_atom_site_site_symmetry_order
_atom_site_calc_flag
_atom_site_refinement_flags_posn
_atom_site_refinement_flags_adp
_atom_site_refinement_flags_occupancy
_atom_site_disorder_assembly
_atom_site_disorder_group
C57 C 0.1955(3) -0.0543(2) 0.5548(3) 0.0323(10) Uani 1 1 d . . . A 4
C56 C 0.0867(3) -0.0449(3) 0.6277(3) 0.0300(10) Uani 1 1 d . . . A 4
C64 C 0.3262(3) -0.0951(3) 0.4061(3) 0.0358(10) Uani 1 1 d . . . A 4
C47 C 0.0789(3) 0.1247(3) 0.6166(3) 0.0313(10) Uani 1 1 d . . . A 4
C45 C -0.0632(3) 0.0210(3) 0.7242(3) 0.0330(10) Uani 1 1 d . . . A 4
C13 C 0.4339(3) 0.4095(3) 0.8326(3) 0.0368(11) Uani 1 1 d . . . B 4
C46 C 0.0341(3) 0.0381(3) 0.6574(3) 0.0322(10) Uani 1 1 d . . . A 4
C11 C 0.6027(3) 0.4955(3) 0.7571(3) 0.0343(10) Uani 1 1 d . . . B 4
C66 C 0.0189(3) -0.1087(3) 0.6790(3) 0.0340(10) Uani 1 1 d . . . A 4
C54 C 0.1514(3) 0.2600(3) 0.6188(3) 0.0345(10) Uani 1 1 d . . . A 4
C67 C 0.0233(4) -0.2054(3) 0.6852(3) 0.0369(10) Uani 1 1 d . . . A 4
C23 C 0.3434(3) 0.5870(2) 0.9139(3) 0.0368(11) Uani 1 1 d . . . B 4
C48 C 0.0925(3) 0.1533(3) 0.5218(3) 0.0345(10) Uani 1 1 d . . . A 4
C49 C 0.1590(3) 0.2879(3) 0.5294(3) 0.0379(11) Uani 1 1 d . . . A 4
C10 C 0.6918(3) 0.4391(3) 0.7017(3) 0.0366(10) Uani 1 1 d . . . B 4
C55 C 0.1126(3) 0.1743(3) 0.6618(3) 0.0376(11) Uani 1 1 d . . . A 4
C12 C 0.4978(3) 0.4870(3) 0.8110(3) 0.0342(10) Uani 1 1 d . . . B 4
C44 C -0.1565(3) 0.0737(3) 0.7815(3) 0.0380(11) Uani 1 1 d . . . A 4
C14 C 0.3974(3) 0.3927(3) 0.7638(3) 0.0447(12) Uani 1 1 d . . . B 4
C58 C 0.2792(3) -0.0224(3) 0.5710(3) 0.0446(11) Uani 1 1 d . . . A 4
C9 C 0.6790(3) 0.3792(3) 0.6514(3) 0.0503(12) Uani 1 1 d . . . B 4
H9 H 0.6109 0.3706 0.6569 0.060 Uiso 1 1 calc R U . B 4
C21 C 0.4004(3) 0.3610(3) 0.9167(3) 0.0440(11) Uani 1 1 d . . . B 4
C5 C 0.7936(4) 0.4486(3) 0.6938(3) 0.0482(12) Uani 1 1 d . . . B 4
H5 H 0.8035 0.4875 0.7284 0.058 Uiso 1 1 calc R U . B 4
C25 C 0.1346(4) 0.5948(3) 1.0479(4) 0.0487(12) Uani 1 1 d . . . B 4
C68 C 0.1199(4) -0.2554(3) 0.6565(3) 0.0536(12) Uani 1 1 d . . . A 4
H68 H 0.1831 -0.2272 0.6336 0.064 Uiso 1 1 calc R U . A 4
C50 C 0.1918(3) 0.3705(3) 0.4841(3) 0.0552(12) Uani 1 1 d . . . A 4
H50 H 0.1961 0.3881 0.4239 0.066 Uiso 1 1 calc R U . A 4
C63 C 0.3582(4) -0.1354(3) 0.3249(3) 0.0476(12) Uani 1 1 d . . . A 4
H63 H 0.3073 -0.1576 0.3112 0.057 Uiso 1 1 calc R U . A 4
C43 C -0.1559(3) 0.1641(3) 0.7802(3) 0.0508(12) Uani 1 1 d . . . A 4
H43 H -0.0942 0.1921 0.7420 0.061 Uiso 1 1 calc R U . A 4
C53 C 0.1800(3) 0.3177(3) 0.6625(3) 0.0531(12) Uani 1 1 d . . . A 4
H53 H 0.1764 0.3006 0.7226 0.064 Uiso 1 1 calc R U . A 4
C8 C 0.7664(5) 0.3318(3) 0.5927(3) 0.0591(13) Uani 1 1 d . . . B 4
H8 H 0.7567 0.2920 0.5588 0.071 Uiso 1 1 calc R U . B 4
C16 C 0.2305(4) 0.2092(3) 0.8877(4) 0.0579(13) Uani 1 1 d . . . B 4
H16 H 0.2135 0.1975 0.8399 0.070 Uiso 1 1 calc R U . B 4
C39 C -0.2503(4) 0.0350(3) 0.8402(3) 0.0579(13) Uani 1 1 d . . . A 4
H39 H -0.2544 -0.0256 0.8430 0.069 Uiso 1 1 calc R U . A 4
C60 C 0.5103(4) -0.0678(3) 0.3625(4) 0.0597(13) Uani 1 1 d . . . A 4
H60 H 0.5612 -0.0438 0.3747 0.072 Uiso 1 1 calc R U . A 4
C38 C 0.6425(4) 0.7564(3) 0.7505(3) 0.0554(12) Uani 1 1 d . . . B 4
H38 H 0.6993 0.7210 0.7137 0.066 Uiso 1 1 calc R U . B 4
C72 C -0.0682(4) -0.2498(3) 0.7208(3) 0.0598(13) Uani 1 1 d . . . A 4
H72 H -0.1342 -0.2180 0.7417 0.072 Uiso 1 1 calc R U . A 4
C6 C 0.8809(4) 0.4013(3) 0.6354(3) 0.0611(13) Uani 1 1 d . . . B 4
H6 H 0.9491 0.4087 0.6305 0.073 Uiso 1 1 calc R U . B 4
C42 C -0.2437(4) 0.2141(3) 0.8336(3) 0.0590(13) Uani 1 1 d . . . A 4
H42 H -0.2406 0.2749 0.8303 0.071 Uiso 1 1 calc R U . A 4
C62 C 0.4635(4) -0.1427(3) 0.2654(3) 0.0594(13) Uani 1 1 d . . . A 4
H62 H 0.4839 -0.1707 0.2124 0.071 Uiso 1 1 calc R U . A 4
C41 C -0.3350(4) 0.1749(4) 0.8910(3) 0.0642(14) Uani 1 1 d . . . A 4
H41 H -0.3944 0.2084 0.9272 0.077 Uiso 1 1 calc R U . A 4
C51 C 0.2180(4) 0.4257(3) 0.5299(4) 0.0642(14) Uani 1 1 d . . . A 4
H51 H 0.2395 0.4818 0.5008 0.077 Uiso 1 1 calc R U . A 4
C52 C 0.2131(4) 0.3992(3) 0.6184(4) 0.0616(13) Uani 1 1 d . . . A 4
H52 H 0.2324 0.4370 0.6483 0.074 Uiso 1 1 calc R U . A 4
C34 C 0.4673(4) 0.7727(3) 0.8645(3) 0.0634(13) Uani 1 1 d . . . B 4
H34 H 0.4040 0.7488 0.9062 0.076 Uiso 1 1 calc R U . B 4
C26 C 0.0339(5) 0.5965(3) 1.1182(3) 0.0656(14) Uani 1 1 d . . . B 4
H26 H 0.0247 0.5910 1.1802 0.079 Uiso 1 1 calc R U . B 4
C17 C 0.1894(4) 0.1630(3) 0.9728(5) 0.0780(16) Uani 1 1 d . . . B 4
H17 H 0.1444 0.1184 0.9838 0.094 Uiso 1 1 calc R U . B 4
C35 C 0.4783(4) 0.8619(4) 0.8574(4) 0.0755(15) Uani 1 1 d . . . B 4
H35 H 0.4220 0.8976 0.8942 0.091 Uiso 1 1 calc R U . B 4
C19 C 0.2842(4) 0.2441(4) 1.0274(4) 0.0724(15) Uani 1 1 d . . . B 4
H19 H 0.3027 0.2545 1.0749 0.087 Uiso 1 1 calc R U . B 4
C71 C -0.0636(5) -0.3412(4) 0.7262(4) 0.0758(15) Uani 1 1 d . . . A 4
H71 H -0.1263 -0.3703 0.7510 0.091 Uiso 1 1 calc R U . A 4
C18 C 0.2138(5) 0.1815(4) 1.0436(4) 0.0904(18) Uani 1 1 d . . . B 4
H18 H 0.1824 0.1513 1.1029 0.108 Uiso 1 1 calc R U . B 4
C22 C 0.4550(3) 0.5703(3) 0.8483(3) 0.0362(10) Uani 1 1 d . . . B 4
C33 C 0.5493(4) 0.7182(3) 0.8104(3) 0.0409(11) Uani 1 1 d . . . B 4
C32 C 0.5367(4) 0.6244(3) 0.8127(3) 0.0365(11) Uani 1 1 d . . . B 4
C31 C 0.2601(4) 0.5978(3) 0.8885(3) 0.0473(12) Uani 1 1 d . . . B 4
C15 C 0.2983(3) 0.2743(3) 0.8727(4) 0.0447(11) Uani 1 1 d . . . B 4
C20 C 0.3273(3) 0.2917(3) 0.9404(3) 0.0451(11) Uani 1 1 d . . . B 4
C65 C 0.2179(3) -0.0859(2) 0.4740(3) 0.0363(10) Uani 1 1 d . . . A 4
C59 C 0.4046(4) -0.0630(3) 0.4229(3) 0.0453(11) Uani 1 1 d . . . A 4
C30 C 0.1504(3) 0.6030(3) 0.9564(3) 0.0450(11) Uani 1 1 d . . . B 4
C24 C 0.3226(4) 0.5804(3) 1.0107(3) 0.0457(12) Uani 1 1 d . . . B 4
C61 C 0.5392(4) -0.1084(3) 0.2843(4) 0.0666(14) Uani 1 1 d . . . A 4
H61 H 0.6104 -0.1129 0.2436 0.080 Uiso 1 1 calc R U . A 4
C29 C 0.0618(4) 0.6148(3) 0.9336(3) 0.0621(13) Uani 1 1 d . . . B 4
H29 H 0.0706 0.6216 0.8717 0.075 Uiso 1 1 calc R U . B 4
C36 C 0.5702(5) 0.8989(3) 0.7972(4) 0.0685(14) Uani 1 1 d . . . B 4
H36 H 0.5766 0.9594 0.7923 0.082 Uiso 1 1 calc R U . B 4
C69 C 0.1241(4) -0.3466(4) 0.6613(3) 0.0683(14) Uani 1 1 d . . . A 4
H69 H 0.1896 -0.3793 0.6413 0.082 Uiso 1 1 calc R U . A 4
C27 C -0.0514(4) 0.6062(3) 1.0944(4) 0.0749(15) Uani 1 1 d . . . B 4
H27 H -0.1198 0.6061 1.1408 0.090 Uiso 1 1 calc R U . B 4
C37 C 0.6527(4) 0.8455(4) 0.7443(3) 0.0667(14) Uani 1 1 d . . . B 4
H37 H 0.7163 0.8696 0.7039 0.080 Uiso 1 1 calc R U . B 4
C40 C -0.3377(4) 0.0850(4) 0.8946(3) 0.0732(15) Uani 1 1 d . . . A 4
H40 H -0.3993 0.0575 0.9341 0.088 Uiso 1 1 calc R U . A 4
C28 C -0.0383(4) 0.6164(3) 1.0027(5) 0.0736(15) Uani 1 1 d . . . B 4
H28 H -0.0978 0.6243 0.9878 0.088 Uiso 1 1 calc R U . B 4
C7 C 0.8665(4) 0.3434(3) 0.5845(3) 0.0644(14) Uani 1 1 d . . . B 4
H7 H 0.9251 0.3121 0.5444 0.077 Uiso 1 1 calc R U . B 4
C70 C 0.0320(6) -0.3886(3) 0.6953(4) 0.0729(15) Uani 1 1 d . . . A 4
H70 H 0.0347 -0.4499 0.6974 0.087 Uiso 1 1 calc R U . A 4
O1 O 0.6277(2) 0.57901(19) 0.75817(17) 0.0393(7) Uani 1 1 d . . . B 4
O2 O 0.3892(3) 0.5707(2) 1.0437(2) 0.0697(10) Uani 1 1 d . . . B 4
O3 O 0.2188(3) 0.58422(19) 1.07486(18) 0.0573(8) Uani 1 1 d . . . B 4
O4 O 0.2681(2) 0.6035(2) 0.8014(2) 0.0759(10) Uani 1 1 d . . . B 4
H4 H 0.3312 0.5989 0.7662 0.114 Uiso 1 1 calc R U . B 4
O5 O 0.4187(2) 0.4327(2) 0.6873(2) 0.0713(10) Uani 1 1 d . . . B 4
O6 O 0.3328(2) 0.3224(2) 0.7863(2) 0.0537(8) Uani 1 1 d . . . B 4
O7 O 0.4255(2) 0.37231(19) 0.9864(2) 0.0665(9) Uani 1 1 d . . . B 4
H7A H 0.4643 0.4135 0.9703 0.100 Uiso 1 1 calc R U . B 4
O8 O 0.3806(2) -0.02447(19) 0.5018(2) 0.0573(8) Uani 1 1 d . . . A 4
O9 O 0.2693(2) 0.0070(2) 0.6405(2) 0.0648(9) Uani 1 1 d . . . A 4
O10 O 0.1464(2) -0.11315(17) 0.44910(17) 0.0479(8) Uani 1 1 d . . . A 4
H10 H 0.0869 -0.1077 0.4905 0.072 Uiso 1 1 calc R U . A 4
O11 O -0.0744(2) -0.06914(19) 0.73811(16) 0.0373(7) Uani 1 1 d . . . A 4
O12 O 0.0709(2) 0.11254(18) 0.47334(19) 0.0458(8) Uani 1 1 d . . . A 4
O13 O 0.1343(2) 0.2339(2) 0.48067(17) 0.0447(7) Uani 1 1 d . . . A 4
O14 O 0.1090(2) 0.15143(17) 0.7474(2) 0.0540(8) Uani 1 1 d . . . A 4
H14 H 0.0832 0.1033 0.7684 0.081 Uiso 1 1 calc R U . A 4
C2 C 0.1943(6) 0.8475(4) 0.8153(4) 0.137(3) Uani 1 1 d D . . C 4
H2A H 0.2028 0.8619 0.7516 0.205 Uiso 1 1 calc R U . C 4
H2B H 0.1790 0.7864 0.8354 0.205 Uiso 1 1 calc R U . C 4
H2C H 0.2589 0.8570 0.8208 0.205 Uiso 1 1 calc R U . C 4
C1 C 0.1200(5) 0.8914(4) 0.9844(3) 0.130(3) Uani 1 1 d D . . C 4
H1A H 0.1952 0.8859 0.9695 0.195 Uiso 1 1 calc R U . C 4
H1B H 0.0891 0.8379 1.0207 0.195 Uiso 1 1 calc R U . C 4
H1C H 0.0876 0.9406 1.0194 0.195 Uiso 1 1 calc R U . C 4
O15 O 0.0780(3) 0.9978(2) 0.8561(2) 0.0915(11) Uani 1 1 d . . . C 4
S2 S 0.4383(6) 0.7358(6) 0.5874(5) 0.116(4) Uani 0.282(6) 1 d D U P D 1
C3 C 0.526(2) 0.8077(19) 0.581(2) 0.092(9) Uani 0.282(6) 1 d D U P D 1
H3A H 0.5073 0.8252 0.6410 0.138 Uiso 0.282(6) 1 calc R U P D 1
H3B H 0.5230 0.8591 0.5380 0.138 Uiso 0.282(6) 1 calc R U P D 1
H3C H 0.5966 0.7793 0.5593 0.138 Uiso 0.282(6) 1 calc R U P D 1
C4 C 0.493(2) 0.7013(17) 0.4832(11) 0.098(8) Uani 0.282(6) 1 d D U P D 1
H4A H 0.5625 0.7228 0.4500 0.147 Uiso 0.282(6) 1 calc R U P D 1
H4B H 0.4489 0.7234 0.4494 0.147 Uiso 0.282(6) 1 calc R U P D 1
H4C H 0.4984 0.6376 0.4900 0.147 Uiso 0.282(6) 1 calc R U P D 1
O16 O 0.440(3) 0.6671(19) 0.6623(19) 0.128(9) Uani 0.282(6) 1 d D U P D 1
S2' S 0.5044(2) 0.6763(2) 0.5997(2) 0.1020(13) Uani 0.718(6) 1 d D U P D 2
C3' C 0.5581(11) 0.7760(10) 0.5442(11) 0.183(9) Uani 0.718(6) 1 d D U P D 2
H3'1 H 0.5038 0.8172 0.5342 0.275 Uiso 0.718(6) 1 calc R U P D 2
H3'2 H 0.6150 0.7667 0.4855 0.275 Uiso 0.718(6) 1 calc R U P D 2
H3'3 H 0.5852 0.7995 0.5821 0.275 Uiso 0.718(6) 1 calc R U P D 2
C4' C 0.4785(13) 0.6380(11) 0.5177(9) 0.203(7) Uani 0.718(6) 1 d D U P D 2
H4'1 H 0.4790 0.5744 0.5290 0.304 Uiso 0.718(6) 1 calc R U P D 2
H4'2 H 0.5320 0.6553 0.4574 0.304 Uiso 0.718(6) 1 calc R U P D 2
H4'3 H 0.4097 0.6624 0.5200 0.304 Uiso 0.718(6) 1 calc R U P D 2
O16' O 0.3926(7) 0.6962(7) 0.6727(6) 0.100(3) Uani 0.718(6) 1 d D U P D 2
S1 S 0.1703(3) 0.94341(15) 0.86782(12) 0.0707(12) Uani 0.791(8) 1 d D U P E 3
S1' S 0.0973(12) 0.9097(9) 0.8791(6) 0.109(5) Uani 0.209(8) 1 d D U P C 4

loop_
_atom_site_aniso_label
_atom_site_aniso_U_11
_atom_site_aniso_U_22
_atom_site_aniso_U_33
_atom_site_aniso_U_23
_atom_site_aniso_U_13
_atom_site_aniso_U_12
C57 0.029(3) 0.036(3) 0.038(3) -0.012(2) -0.015(3) -0.004(2)
C56 0.029(3) 0.037(3) 0.027(3) -0.007(2) -0.012(3) -0.004(3)
C64 0.029(3) 0.040(3) 0.038(3) -0.008(2) -0.011(3) -0.004(2)
C47 0.029(2) 0.033(3) 0.030(3) -0.008(3) -0.008(2) -0.005(2)
C45 0.041(3) 0.026(3) 0.034(3) -0.008(2) -0.015(3) -0.001(3)
C13 0.034(3) 0.041(3) 0.032(3) -0.006(3) -0.010(2) -0.001(2)
C46 0.029(3) 0.042(4) 0.027(3) -0.007(3) -0.011(2) -0.006(3)
C11 0.033(3) 0.036(3) 0.030(3) -0.005(2) -0.008(3) -0.004(3)
C66 0.035(3) 0.035(4) 0.033(3) -0.010(3) -0.013(2) -0.001(3)
C54 0.038(3) 0.029(3) 0.040(3) -0.007(3) -0.016(2) -0.008(2)
C67 0.041(3) 0.036(3) 0.034(3) -0.004(2) -0.015(2) -0.003(3)
C23 0.033(3) 0.044(3) 0.039(3) -0.009(2) -0.019(3) -0.003(2)
C48 0.027(3) 0.038(3) 0.037(3) 0.001(3) -0.012(2) -0.005(2)
C49 0.035(3) 0.039(3) 0.039(3) -0.008(3) -0.012(2) -0.004(2)
C10 0.033(3) 0.038(3) 0.035(3) -0.003(2) -0.009(2) -0.006(2)
C55 0.041(3) 0.042(3) 0.028(3) -0.006(3) -0.011(2) -0.002(2)
C12 0.036(3) 0.036(3) 0.031(3) -0.005(2) -0.012(2) -0.006(3)
C44 0.049(4) 0.034(3) 0.029(3) -0.003(2) -0.013(3) -0.004(3)
C14 0.039(3) 0.057(4) 0.041(3) -0.008(3) -0.015(3) -0.015(3)
C58 0.036(3) 0.053(3) 0.047(3) -0.012(3) -0.015(3) -0.005(2)
C9 0.042(3) 0.055(3) 0.045(3) -0.012(3) -0.004(3) -0.010(3)
C21 0.042(3) 0.052(3) 0.042(4) -0.010(3) -0.020(3) -0.002(3)
C5 0.045(3) 0.043(3) 0.049(3) -0.011(2) -0.011(3) 0.004(3)
C25 0.039(4) 0.056(3) 0.049(4) -0.008(2) -0.016(4) 0.003(2)
C68 0.059(4) 0.041(4) 0.052(3) -0.004(2) -0.012(3) -0.009(3)
C50 0.066(3) 0.044(4) 0.050(3) 0.005(3) -0.017(3) -0.012(3)
C63 0.041(4) 0.050(3) 0.050(3) -0.013(3) -0.015(3) -0.003(2)
C43 0.043(3) 0.049(4) 0.051(3) -0.012(3) -0.007(3) -0.001(3)
C53 0.069(3) 0.041(3) 0.057(3) -0.001(3) -0.033(3) -0.012(3)
C8 0.065(4) 0.049(3) 0.055(3) -0.015(3) -0.010(3) -0.006(3)
C16 0.051(3) 0.051(3) 0.066(4) -0.007(3) -0.015(3) -0.013(3)
C39 0.054(3) 0.048(3) 0.054(3) -0.007(3) -0.002(3) -0.010(3)
C60 0.034(4) 0.086(4) 0.061(3) -0.024(3) -0.013(3) -0.011(3)
C38 0.048(4) 0.046(4) 0.061(3) -0.011(3) -0.008(3) -0.005(3)
C72 0.048(4) 0.044(4) 0.086(4) -0.004(3) -0.024(3) -0.007(3)
C6 0.044(4) 0.064(4) 0.073(4) -0.007(3) -0.022(3) 0.000(3)
C42 0.066(4) 0.049(3) 0.055(3) -0.015(3) -0.016(3) 0.003(4)
C62 0.050(4) 0.070(4) 0.052(3) -0.025(3) -0.010(3) 0.002(3)
C41 0.061(4) 0.067(4) 0.051(3) -0.024(3) -0.008(3) 0.014(3)
C51 0.077(4) 0.038(3) 0.072(4) 0.001(3) -0.022(3) -0.020(3)
C52 0.077(4) 0.045(4) 0.075(4) -0.010(3) -0.038(3) -0.013(3)
C34 0.060(4) 0.046(4) 0.069(4) -0.018(3) -0.004(3) -0.009(3)
C26 0.048(4) 0.087(4) 0.047(3) -0.009(3) -0.006(4) 0.005(3)
C17 0.085(4) 0.052(4) 0.102(5) -0.001(4) -0.037(4) -0.031(3)
C35 0.070(4) 0.053(4) 0.085(4) -0.023(3) -0.007(3) -0.002(3)
C19 0.086(4) 0.072(4) 0.058(4) 0.017(3) -0.029(3) -0.030(3)
C71 0.081(5) 0.039(4) 0.109(4) -0.004(3) -0.036(4) -0.020(3)
C18 0.104(5) 0.073(4) 0.085(5) 0.028(4) -0.030(4) -0.043(4)
C22 0.028(3) 0.045(3) 0.035(3) -0.009(2) -0.009(2) -0.003(3)
C33 0.045(3) 0.041(3) 0.036(3) -0.011(3) -0.014(3) 0.000(3)
C32 0.034(3) 0.037(3) 0.037(3) -0.017(2) -0.010(2) 0.005(3)
C31 0.052(4) 0.056(3) 0.033(3) -0.010(2) -0.015(3) -0.003(2)
C15 0.040(3) 0.039(3) 0.044(4) 0.002(3) -0.006(3) -0.007(3)
C20 0.044(3) 0.050(3) 0.042(3) -0.002(3) -0.016(3) -0.012(3)
C65 0.032(3) 0.036(3) 0.045(3) -0.004(2) -0.019(3) -0.009(2)
C59 0.034(4) 0.059(3) 0.042(3) -0.018(3) -0.009(3) -0.004(2)
C30 0.031(4) 0.051(3) 0.050(4) -0.010(2) -0.012(3) 0.000(2)
C24 0.034(4) 0.060(3) 0.043(4) -0.013(2) -0.014(3) 0.003(2)
C61 0.034(3) 0.089(4) 0.066(4) -0.022(3) -0.004(3) -0.002(3)
C29 0.044(4) 0.080(4) 0.065(4) -0.019(3) -0.023(4) 0.005(3)
C36 0.082(4) 0.038(3) 0.086(4) -0.008(3) -0.032(4) -0.010(4)
C69 0.077(4) 0.050(4) 0.063(3) -0.009(3) -0.014(3) 0.006(3)
C27 0.042(4) 0.088(4) 0.079(5) -0.021(3) -0.007(3) 0.008(3)
C37 0.061(4) 0.050(4) 0.082(4) -0.008(3) -0.018(3) -0.015(3)
C40 0.053(4) 0.076(5) 0.061(4) -0.014(3) 0.009(3) -0.004(3)
C28 0.042(4) 0.088(4) 0.094(5) -0.027(3) -0.029(4) 0.012(3)
C7 0.057(4) 0.053(3) 0.061(3) -0.015(3) -0.003(3) 0.013(3)
C70 0.103(5) 0.030(3) 0.084(4) -0.005(3) -0.037(4) -0.006(4)
O1 0.037(2) 0.037(2) 0.0411(18) -0.0083(15) -0.0108(16) -0.0068(17)
O2 0.045(2) 0.121(3) 0.048(2) -0.0176(18) -0.0225(19) 0.0002(19)
O3 0.039(2) 0.089(2) 0.040(2) -0.0148(16) -0.011(2) 0.0019(16)
O4 0.050(2) 0.134(3) 0.046(2) -0.0174(19) -0.0237(17) 0.0069(19)
O5 0.083(3) 0.095(3) 0.046(2) 0.004(2) -0.0309(19) -0.038(2)
O6 0.051(2) 0.063(2) 0.056(2) -0.0125(19) -0.0249(17) -0.0167(18)
O7 0.085(2) 0.080(2) 0.048(2) 0.0068(17) -0.0376(19) -0.0314(18)
O8 0.032(2) 0.087(2) 0.058(2) -0.0288(19) -0.0127(18) -0.0135(16)
O9 0.044(2) 0.105(3) 0.058(2) -0.039(2) -0.0212(17) -0.0095(17)
O10 0.0314(17) 0.069(2) 0.0468(18) -0.0253(15) -0.0111(15) -0.0073(15)
O11 0.036(2) 0.033(2) 0.0349(17) -0.0038(15) -0.0053(16) -0.0059(15)
O12 0.0491(19) 0.057(2) 0.0398(18) -0.0067(16) -0.0223(16) -0.0145(15)
O13 0.0522(19) 0.045(2) 0.0354(17) 0.0009(18) -0.0157(15) -0.0124(16)
O14 0.080(2) 0.0486(19) 0.044(2) -0.0019(15) -0.0317(17) -0.0204(16)
C2 0.230(8) 0.094(5) 0.106(5) -0.043(4) -0.091(5) 0.043(5)
C1 0.172(6) 0.128(6) 0.065(4) 0.000(4) -0.045(4) 0.052(5)
O15 0.112(3) 0.074(3) 0.068(2) 0.0096(19) -0.030(2) 0.020(2)
S2 0.075(5) 0.153(7) 0.112(7) 0.002(5) -0.039(5) -0.004(5)
C3 0.089(19) 0.113(18) 0.096(18) 0.031(15) -0.062(16) -0.052(16)
C4 0.143(16) 0.147(18) 0.008(10) -0.009(11) -0.032(10) -0.016(15)
O16 0.11(2) 0.157(19) 0.067(14) 0.009(14) 0.010(15) -0.018(15)
S2' 0.061(2) 0.167(3) 0.065(2) -0.0017(18) -0.0237(15) 0.0198(19)
C3' 0.073(8) 0.228(16) 0.163(15) 0.087(12) -0.008(8) 0.010(9)
C4' 0.168(11) 0.302(17) 0.116(11) -0.091(11) -0.011(10) -0.016(14)
O16' 0.080(6) 0.125(7) 0.058(5) 0.006(5) 0.000(4) 0.005(4)
S1 0.079(2) 0.0708(15) 0.0681(13) -0.0105(10) -0.0359(12) -0.0006(13)
S1' 0.108(10) 0.108(8) 0.129(7) -0.008(6) -0.067(6) -0.004(7)

loop_
_atom_type_symbol
_atom_type_description
_atom_type_scat_dispersion_real
_atom_type_scat_dispersion_imag
_atom_type_scat_source
C C 0.0033 0.0016 'International Tables Vol C Tables 4.2.6.8 and 6.1.1.4'
H H 0.0000 0.0000 'International Tables Vol C Tables 4.2.6.8 and 6.1.1.4'
O O 0.0106 0.0060 'International Tables Vol C Tables 4.2.6.8 and 6.1.1.4'
S S 0.1246 0.1234 'International Tables Vol C Tables 4.2.6.8 and 6.1.1.4'

loop_
_geom_angle_atom_site_label_1
_geom_angle_atom_site_label_2
_geom_angle_atom_site_label_3
_geom_angle
_geom_angle_site_symmetry_1
_geom_angle_site_symmetry_3
_geom_angle_publ_flag
C65 C57 C58 119.7(4) . . ?
C65 C57 C56 123.7(4) . . ?
C58 C57 C56 116.4(4) . . ?
C66 C56 C46 107.1(3) . . ?
C66 C56 C57 129.2(4) . . ?
C46 C56 C57 123.7(4) . . ?
C59 C64 C63 117.2(4) . . ?
C59 C64 C65 117.7(4) . . ?
C63 C64 C65 125.1(4) . . ?
C55 C47 C48 120.1(4) . . ?
C55 C47 C46 123.4(4) . . ?
C48 C47 C46 116.3(4) . . ?
C46 C45 O11 109.2(3) . . ?
C46 C45 C44 135.9(4) . . ?
O11 C45 C44 114.9(4) . . ?
C21 C13 C14 119.7(4) . . ?
C21 C13 C12 122.0(4) . . ?
C14 C13 C12 117.9(4) . . ?
C45 C46 C56 107.1(3) . . ?
C45 C46 C47 128.5(4) . . ?
C56 C46 C47 124.4(4) . . ?
C12 C11 O1 109.1(3) . . ?
C12 C11 C10 136.2(4) . . ?
O1 C11 C10 114.7(4) . . ?
C56 C66 O11 108.9(3) . . ?
C56 C66 C67 135.3(4) . . ?
O11 C66 C67 115.7(4) . . ?
C49 C54 C53 117.6(4) . . ?
C49 C54 C55 118.4(4) . . ?
C53 C54 C55 124.0(4) . . ?
C72 C67 C68 117.7(4) . . ?
C72 C67 C66 121.2(4) . . ?
C68 C67 C66 121.1(4) . . ?
C31 C23 C24 118.6(4) . . ?
C31 C23 C22 123.1(4) . . ?
C24 C23 C22 117.8(4) . . ?
O12 C48 O13 115.8(4) . . ?
O12 C48 C47 125.9(4) . . ?
O13 C48 C47 118.3(4) . . ?
O13 C49 C54 121.1(4) . . ?
O13 C49 C50 116.7(4) . . ?
C54 C49 C50 122.2(4) . . ?
C9 C10 C5 118.2(4) . . ?
C9 C10 C11 121.9(4) . . ?
C5 C10 C11 119.8(4) . . ?
O14 C55 C47 124.8(4) . . ?
O14 C55 C54 115.0(4) . . ?
C47 C55 C54 120.2(4) . . ?
C11 C12 C22 106.9(3) . . ?
C11 C12 C13 129.4(4) . . ?
C22 C12 C13 123.6(4) . . ?
C43 C44 C39 116.6(4) . . ?
C43 C44 C45 122.1(4) . . ?
C39 C44 C45 121.4(4) . . ?
O5 C14 O6 116.0(4) . . ?
O5 C14 C13 126.3(4) . . ?
O6 C14 C13 117.6(4) . . ?
O9 C58 O8 115.9(4) . . ?
O9 C58 C57 125.9(4) . . ?
O8 C58 C57 118.2(4) . . ?
C10 C9 C8 120.8(4) . . ?
C10 C9 H9 119.6 . . ?
C8 C9 H9 119.6 . . ?
O7 C21 C13 125.1(4) . . ?
O7 C21 C20 113.5(4) . . ?
C13 C21 C20 121.3(4) . . ?
C10 C5 C6 121.1(4) . . ?
C10 C5 H5 119.4 . . ?
C6 C5 H5 119.4 . . ?
C30 C25 O3 121.4(4) . . ?
C30 C25 C26 122.2(4) . . ?
O3 C25 C26 116.4(5) . . ?
C69 C68 C67 121.1(4) . . ?
C69 C68 H68 119.5 . . ?
C67 C68 H68 119.5 . . ?
C51 C50 C49 118.4(4) . . ?
C51 C50 H50 120.8 . . ?
C49 C50 H50 120.8 . . ?
C62 C63 C64 120.9(4) . . ?
C62 C63 H63 119.5 . . ?
C64 C63 H63 119.5 . . ?
C42 C43 C44 122.3(4) . . ?
C42 C43 H43 118.9 . . ?
C44 C43 H43 118.9 . . ?
C52 C53 C54 120.8(4) . . ?
C52 C53 H53 119.6 . . ?
C54 C53 H53 119.6 . . ?
C7 C8 C9 120.1(4) . . ?
C7 C8 H8 120.0 . . ?
C9 C8 H8 120.0 . . ?
C17 C16 C15 118.9(5) . . ?
C17 C16 H16 120.6 . . ?
C15 C16 H16 120.6 . . ?
C40 C39 C44 121.0(4) . . ?
C40 C39 H39 119.5 . . ?
C44 C39 H39 119.5 . . ?
C61 C60 C59 118.9(4) . . ?
C61 C60 H60 120.6 . . ?
C59 C60 H60 120.6 . . ?
C37 C38 C33 121.2(4) . . ?
C37 C38 H38 119.4 . . ?
C33 C38 H38 119.4 . . ?
C67 C72 C71 121.0(4) . . ?
C67 C72 H72 119.5 . . ?
C71 C72 H72 119.5 . . ?
C7 C6 C5 119.6(4) . . ?
C7 C6 H6 120.2 . . ?
C5 C6 H6 120.2 . . ?
C41 C42 C43 120.3(4) . . ?
C41 C42 H42 119.9 . . ?
C43 C42 H42 119.9 . . ?
C63 C62 C61 119.9(4) . . ?
C63 C62 H62 120.1 . . ?
C61 C62 H62 120.1 . . ?
C42 C41 C40 118.8(4) . . ?
C42 C41 H41 120.6 . . ?
C40 C41 H41 120.6 . . ?
C50 C51 C52 120.8(4) . . ?
C50 C51 H51 119.6 . . ?
C52 C51 H51 119.6 . . ?
C53 C52 C51 120.3(4) . . ?
C53 C52 H52 119.9 . . ?
C51 C52 H52 119.9 . . ?
C35 C34 C33 120.6(4) . . ?
C35 C34 H34 119.7 . . ?
C33 C34 H34 119.7 . . ?
C27 C26 C25 118.1(5) . . ?
C27 C26 H26 121.0 . . ?
C25 C26 H26 121.0 . . ?
C16 C17 C18 120.2(5) . . ?
C16 C17 H17 119.9 . . ?
C18 C17 H17 119.9 . . ?
C36 C35 C34 121.2(5) . . ?
C36 C35 H35 119.4 . . ?
C34 C35 H35 119.4 . . ?
C18 C19 C20 119.7(5) . . ?
C18 C19 H19 120.1 . . ?
C20 C19 H19 120.1 . . ?
C70 C71 C72 120.2(5) . . ?
C70 C71 H71 119.9 . . ?
C72 C71 H71 119.9 . . ?
C19 C18 C17 120.5(5) . . ?
C19 C18 H18 119.7 . . ?
C17 C18 H18 119.7 . . ?
C32 C22 C12 106.4(3) . . ?
C32 C22 C23 129.8(4) . . ?
C12 C22 C23 123.9(4) . . ?
C34 C33 C38 117.7(4) . . ?
C34 C33 C32 121.4(4) . . ?
C38 C33 C32 120.9(4) . . ?
C22 C32 O1 109.3(3) . . ?
C22 C32 C33 136.6(4) . . ?
O1 C32 C33 113.7(4) . . ?
O4 C31 C23 124.8(4) . . ?
O4 C31 C30 113.4(4) . . ?
C23 C31 C30 121.8(4) . . ?
C20 C15 O6 121.6(4) . . ?
C20 C15 C16 122.2(4) . . ?
O6 C15 C16 116.1(5) . . ?
C15 C20 C19 118.3(4) . . ?
C15 C20 C21 117.7(4) . . ?
C19 C20 C21 124.0(5) . . ?
O10 C65 C57 125.2(4) . . ?
O10 C65 C64 113.6(4) . . ?
C57 C65 C64 121.2(4) . . ?
O8 C59 C64 121.0(4) . . ?
O8 C59 C60 116.5(4) . . ?
C64 C59 C60 122.5(4) . . ?
C25 C30 C29 118.6(4) . . ?
C25 C30 C31 117.4(4) . . ?
C29 C30 C31 123.9(5) . . ?
O2 C24 O3 114.6(4) . . ?
O2 C24 C23 126.0(4) . . ?
O3 C24 C23 119.4(4) . . ?
C60 C61 C62 120.6(4) . . ?
C60 C61 H61 119.7 . . ?
C62 C61 H61 119.7 . . ?
C28 C29 C30 119.6(4) . . ?
C28 C29 H29 120.2 . . ?
C30 C29 H29 120.2 . . ?
C35 C36 C37 118.8(5) . . ?
C35 C36 H36 120.6 . . ?
C37 C36 H36 120.6 . . ?
C70 C69 C68 119.9(5) . . ?
C70 C69 H69 120.1 . . ?
C68 C69 H69 120.1 . . ?
C26 C27 C28 121.2(5) . . ?
C26 C27 H27 119.4 . . ?
C28 C27 H27 119.4 . . ?
C36 C37 C38 120.5(4) . . ?
C36 C37 H37 119.7 . . ?
C38 C37 H37 119.7 . . ?
C41 C40 C39 121.0(4) . . ?
C41 C40 H40 119.5 . . ?
C39 C40 H40 119.5 . . ?
C29 C28 C27 120.2(5) . . ?
C29 C28 H28 119.9 . . ?
C27 C28 H28 119.9 . . ?
C8 C7 C6 120.1(4) . . ?
C8 C7 H7 119.9 . . ?
C6 C7 H7 119.9 . . ?
C71 C70 C69 120.1(5) . . ?
C71 C70 H70 119.9 . . ?
C69 C70 H70 119.9 . . ?
C11 O1 C32 108.2(3) . . ?
C25 O3 C24 121.3(4) . . ?
C31 O4 H4 109.5 . . ?
C15 O6 C14 121.8(4) . . ?
C21 O7 H7A 109.5 . . ?
C59 O8 C58 121.7(3) . . ?
C65 O10 H10 109.5 . . ?
C66 O11 C45 107.7(3) . . ?
C49 O13 C48 121.4(3) . . ?
C55 O14 H14 109.5 . . ?
S1' C2 H2A 109.5 . . ?
S1' C2 H2B 109.5 . . ?
H2A C2 H2B 109.5 . . ?
S1' C2 H2C 109.5 . . ?
H2A C2 H2C 109.5 . . ?
H2B C2 H2C 109.5 . . ?
S1' C1 H1A 109.5 . . ?
S1' C1 H1B 109.5 . . ?
H1A C1 H1B 109.5 . . ?
S1' C1 H1C 109.5 . . ?
H1A C1 H1C 109.5 . . ?
H1B C1 H1C 109.5 . . ?
O16 S2 C4 113.6(17) . . ?
O16 S2 C3 104(2) . . ?
C4 S2 C3 102.6(15) . . ?
S2 C3 H3A 109.5 . . ?
S2 C3 H3B 109.5 . . ?
H3A C3 H3B 109.5 . . ?
S2 C3 H3C 109.5 . . ?
H3A C3 H3C 109.5 . . ?
H3B C3 H3C 109.5 . . ?
S2 C4 H4A 109.5 . . ?
S2 C4 H4B 109.5 . . ?
H4A C4 H4B 109.5 . . ?
S2 C4 H4C 109.5 . . ?
H4A C4 H4C 109.5 . . ?
H4B C4 H4C 109.5 . . ?
O16' S2' C4' 102.6(8) . . ?
O16' S2' C3' 108.2(6) . . ?
C4' S2' C3' 102.8(8) . . ?
S2' C3' H3'1 109.5 . . ?
S2' C3' H3'2 109.5 . . ?
H3'1 C3' H3'2 109.5 . . ?
S2' C3' H3'3 109.5 . . ?
H3'1 C3' H3'3 109.5 . . ?
H3'2 C3' H3'3 109.5 . . ?
S2' C4' H4'1 109.5 . . ?
S2' C4' H4'2 109.5 . . ?
H4'1 C4' H4'2 109.5 . . ?
S2' C4' H4'3 109.5 . . ?
H4'1 C4' H4'3 109.5 . . ?
H4'2 C4' H4'3 109.5 . . ?
O15 S1' C2 125.0(10) . . ?
O15 S1' C1 110.3(8) . . ?
C2 S1' C1 100.5(6) . . ?

loop_
_geom_bond_atom_site_label_1
_geom_bond_atom_site_label_2
_geom_bond_distance
_geom_bond_site_symmetry_2
_geom_bond_publ_flag
C57 C65 1.348(5) . ?
C57 C58 1.436(5) . ?
C57 C56 1.480(5) . ?
C56 C66 1.361(5) . ?
C56 C46 1.428(5) . ?
C64 C59 1.377(5) . ?
C64 C63 1.401(5) . ?
C64 C65 1.445(5) . ?
C47 C55 1.360(5) . ?
C47 C48 1.439(5) . ?
C47 C46 1.472(5) . ?
C45 C46 1.354(5) . ?
C45 O11 1.380(4) . ?
C45 C44 1.464(5) . ?
C13 C21 1.346(5) . ?
C13 C14 1.445(5) . ?
C13 C12 1.482(5) . ?
C11 C12 1.357(5) . ?
C11 O1 1.372(4) . ?
C11 C10 1.454(5) . ?
C66 O11 1.377(4) . ?
C66 C67 1.463(5) . ?
C54 C49 1.379(5) . ?
C54 C53 1.390(5) . ?
C54 C55 1.439(5) . ?
C67 C72 1.375(5) . ?
C67 C68 1.385(5) . ?
C23 C31 1.347(5) . ?
C23 C24 1.433(5) . ?
C23 C22 1.479(5) . ?
C48 O12 1.210(4) . ?
C48 O13 1.378(4) . ?
C49 O13 1.377(4) . ?
C49 C50 1.382(5) . ?
C10 C9 1.381(5) . ?
C10 C5 1.381(5) . ?
C55 O14 1.330(4) . ?
C12 C22 1.446(5) . ?
C44 C43 1.383(5) . ?
C44 C39 1.389(5) . ?
C14 O5 1.204(5) . ?
C14 O6 1.393(5) . ?
C58 O9 1.210(4) . ?
C58 O8 1.381(5) . ?
C9 C8 1.386(6) . ?
C9 H9 0.9300 . ?
C21 O7 1.328(4) . ?
C21 C20 1.457(5) . ?
C5 C6 1.383(5) . ?
C5 H5 0.9300 . ?
C25 C30 1.365(5) . ?
C25 O3 1.374(5) . ?
C25 C26 1.381(6) . ?
C68 C69 1.382(6) . ?
C68 H68 0.9300 . ?
C50 C51 1.367(6) . ?
C50 H50 0.9300 . ?
C63 C62 1.372(5) . ?
C63 H63 0.9300 . ?
C43 C42 1.378(5) . ?
C43 H43 0.9300 . ?
C53 C52 1.363(6) . ?
C53 H53 0.9300 . ?
C8 C7 1.364(6) . ?
C8 H8 0.9300 . ?
C16 C17 1.348(6) . ?
C16 C15 1.382(6) . ?
C16 H16 0.9300 . ?
C39 C40 1.381(6) . ?
C39 H39 0.9300 . ?
C60 C61 1.367(6) . ?
C60 C59 1.379(5) . ?
C60 H60 0.9300 . ?
C38 C37 1.374(6) . ?
C38 C33 1.383(5) . ?
C38 H38 0.9300 . ?
C72 C71 1.383(6) . ?
C72 H72 0.9300 . ?
C6 C7 1.376(6) . ?
C6 H6 0.9300 . ?
C42 C41 1.363(6) . ?
C42 H42 0.9300 . ?
C62 C61 1.379(6) . ?
C62 H62 0.9300 . ?
C41 C40 1.373(6) . ?
C41 H41 0.9300 . ?
C51 C52 1.373(6) . ?
C51 H51 0.9300 . ?
C52 H52 0.9300 . ?
C34 C35 1.375(6) . ?
C34 C33 1.380(5) . ?
C34 H34 0.9300 . ?
C26 C27 1.358(6) . ?
C26 H26 0.9300 . ?
C17 C18 1.377(7) . ?
C17 H17 0.9300 . ?
C35 C36 1.364(6) . ?
C35 H35 0.9300 . ?
C19 C18 1.373(6) . ?
C19 C20 1.382(6) . ?
C19 H19 0.9300 . ?
C71 C70 1.357(6) . ?
C71 H71 0.9300 . ?
C18 H18 0.9300 . ?
C22 C32 1.358(5) . ?
C33 C32 1.463(5) . ?
C32 O1 1.374(4) . ?
C31 O4 1.331(5) . ?
C31 C30 1.456(5) . ?
C15 C20 1.362(5) . ?
C15 O6 1.371(5) . ?
C65 O10 1.333(4) . ?
C59 O8 1.372(5) . ?
C30 C29 1.391(6) . ?
C24 O2 1.211(4) . ?
C24 O3 1.376(5) . ?
C61 H61 0.9300 . ?
C29 C28 1.369(6) . ?
C29 H29 0.9300 . ?
C36 C37 1.367(6) . ?
C36 H36 0.9300 . ?
C69 C70 1.361(6) . ?
C69 H69 0.9300 . ?
C27 C28 1.376(6) . ?
C27 H27 0.9300 . ?
C37 H37 0.9300 . ?
C40 H40 0.9300 . ?
C28 H28 0.9300 . ?
C7 H7 0.9300 . ?
C70 H70 0.9300 . ?
O4 H4 0.8200 . ?
O7 H7A 0.8200 . ?
O10 H10 0.8200 . ?
O14 H14 0.8200 . ?
C2 S1' 1.612(10) . ?
C2 H2A 0.9600 . ?
C2 H2B 0.9600 . ?
C2 H2C 0.9600 . ?
C1 S1' 1.796(10) . ?
C1 H1A 0.9600 . ?
C1 H1B 0.9600 . ?
C1 H1C 0.9600 . ?
O15 S1' 1.359(11) . ?
S2 O16 1.459(19) . ?
S2 C4 1.657(16) . ?
S2 C3 1.698(17) . ?
C3 H3A 0.9600 . ?
C3 H3B 0.9600 . ?
C3 H3C 0.9600 . ?
C4 H4A 0.9600 . ?
C4 H4B 0.9600 . ?
C4 H4C 0.9600 . ?
S2' O16' 1.531(8) . ?
S2' C4' 1.689(13) . ?
S2' C3' 1.726(13) . ?
C3' H3'1 0.9600 . ?
C3' H3'2 0.9600 . ?
C3' H3'3 0.9600 . ?
C4' H4'1 0.9600 . ?
C4' H4'2 0.9600 . ?
C4' H4'3 0.9600 . ?

loop_
_geom_hbond_atom_site_label_D
_geom_hbond_atom_site_label_H
_geom_hbond_atom_site_label_A
_geom_hbond_distance_DH
_geom_hbond_distance_HA
_geom_hbond_distance_DA
_geom_hbond_angle_DHA
_geom_hbond_site_symmetry_A
O10 H10 O12 0.82 2.02 2.731(4) 145.5 2_556
O7 H7A O2 0.82 1.98 2.638(4) 136.5 2_667
C60 H60 O9 0.93 2.38 3.270(5) 159.9 2_656
C16 H16 O14 0.93 2.66 3.553(5) 162.2 .

loop_
_geom_torsion_atom_site_label_1
_geom_torsion_atom_site_label_2
_geom_torsion_atom_site_label_3
_geom_torsion_atom_site_label_4
_geom_torsion
_geom_torsion_site_symmetry_1
_geom_torsion_site_symmetry_2
_geom_torsion_site_symmetry_3
_geom_torsion_site_symmetry_4
_geom_torsion_publ_flag
C65 C57 C56 C66 63.0(6) . . . . ?
C58 C57 C56 C66 -120.7(4) . . . . ?
C65 C57 C56 C46 -117.7(4) . . . . ?
C58 C57 C56 C46 58.6(5) . . . . ?
O11 C45 C46 C56 0.1(4) . . . . ?
C44 C45 C46 C56 -178.5(4) . . . . ?
O11 C45 C46 C47 176.7(3) . . . . ?
C44 C45 C46 C47 -1.8(7) . . . . ?
C66 C56 C46 C45 -0.8(4) . . . . ?
C57 C56 C46 C45 179.8(3) . . . . ?
C66 C56 C46 C47 -177.6(3) . . . . ?
C57 C56 C46 C47 3.0(5) . . . . ?
C55 C47 C46 C45 74.1(5) . . . . ?
C48 C47 C46 C45 -109.8(4) . . . . ?
C55 C47 C46 C56 -109.8(4) . . . . ?
C48 C47 C46 C56 66.3(5) . . . . ?
C46 C56 C66 O11 1.1(4) . . . . ?
C57 C56 C66 O11 -179.5(3) . . . . ?
C46 C56 C66 C67 -178.5(4) . . . . ?
C57 C56 C66 C67 0.9(7) . . . . ?
C56 C66 C67 C72 -158.2(4) . . . . ?
O11 C66 C67 C72 22.2(5) . . . . ?
C56 C66 C67 C68 22.6(6) . . . . ?
O11 C66 C67 C68 -157.0(3) . . . . ?
C55 C47 C48 O12 175.9(4) . . . . ?
C46 C47 C48 O12 -0.4(5) . . . . ?
C55 C47 C48 O13 -3.7(5) . . . . ?
C46 C47 C48 O13 -180.0(3) . . . . ?
C53 C54 C49 O13 178.6(3) . . . . ?
C55 C54 C49 O13 -2.6(5) . . . . ?
C53 C54 C49 C50 -1.0(6) . . . . ?
C55 C54 C49 C50 177.7(4) . . . . ?
C12 C11 C10 C9 37.1(7) . . . . ?
O1 C11 C10 C9 -144.0(4) . . . . ?
C12 C11 C10 C5 -147.1(4) . . . . ?
O1 C11 C10 C5 31.8(5) . . . . ?
C48 C47 C55 O14 -176.3(3) . . . . ?
C46 C47 C55 O14 -0.3(6) . . . . ?
C48 C47 C55 C54 6.7(5) . . . . ?
C46 C47 C55 C54 -177.3(3) . . . . ?
C49 C54 C55 O14 179.1(3) . . . . ?
C53 C54 C55 O14 -2.2(5) . . . . ?
C49 C54 C55 C47 -3.6(5) . . . . ?
C53 C54 C55 C47 175.1(4) . . . . ?
O1 C11 C12 C22 -0.3(4) . . . . ?
C10 C11 C12 C22 178.7(4) . . . . ?
O1 C11 C12 C13 -179.2(3) . . . . ?
C10 C11 C12 C13 -0.3(7) . . . . ?
C21 C13 C12 C11 107.5(5) . . . . ?
C14 C13 C12 C11 -79.4(5) . . . . ?
C21 C13 C12 C22 -71.3(5) . . . . ?
C14 C13 C12 C22 101.8(4) . . . . ?
C46 C45 C44 C43 -5.6(7) . . . . ?
O11 C45 C44 C43 175.9(3) . . . . ?
C46 C45 C44 C39 174.4(4) . . . . ?
O11 C45 C44 C39 -4.1(5) . . . . ?
C21 C13 C14 O5 177.7(4) . . . . ?
C12 C13 C14 O5 4.5(6) . . . . ?
C21 C13 C14 O6 -3.6(5) . . . . ?
C12 C13 C14 O6 -176.8(3) . . . . ?
C65 C57 C58 O9 -179.7(4) . . . . ?
C56 C57 C58 O9 3.9(6) . . . . ?
C65 C57 C58 O8 0.8(6) . . . . ?
C56 C57 C58 O8 -175.7(3) . . . . ?
C5 C10 C9 C8 -1.7(6) . . . . ?
C11 C10 C9 C8 174.2(4) . . . . ?
C14 C13 C21 O7 -177.6(4) . . . . ?
C12 C13 C21 O7 -4.7(6) . . . . ?
C14 C13 C21 C20 -0.2(6) . . . . ?
C12 C13 C21 C20 172.7(4) . . . . ?
C9 C10 C5 C6 1.6(6) . . . . ?
C11 C10 C5 C6 -174.4(4) . . . . ?
C72 C67 C68 C69 1.7(6) . . . . ?
C66 C67 C68 C69 -179.2(4) . . . . ?
O13 C49 C50 C51 -179.4(4) . . . . ?
C54 C49 C50 C51 0.3(6) . . . . ?
C59 C64 C63 C62 0.3(6) . . . . ?
C65 C64 C63 C62 -178.6(4) . . . . ?
C39 C44 C43 C42 -0.4(6) . . . . ?
C45 C44 C43 C42 179.6(4) . . . . ?
C49 C54 C53 C52 0.7(6) . . . . ?
C55 C54 C53 C52 -178.0(4) . . . . ?
C10 C9 C8 C7 0.5(6) . . . . ?
C43 C44 C39 C40 -0.5(6) . . . . ?
C45 C44 C39 C40 179.6(4) . . . . ?
C68 C67 C72 C71 -1.1(6) . . . . ?
C66 C67 C72 C71 179.7(4) . . . . ?
C10 C5 C6 C7 -0.4(6) . . . . ?
C44 C43 C42 C41 0.7(6) . . . . ?
C64 C63 C62 C61 -1.3(6) . . . . ?
C43 C42 C41 C40 0.0(7) . . . . ?
C49 C50 C51 C52 0.8(7) . . . . ?
C54 C53 C52 C51 0.4(7) . . . . ?
C50 C51 C52 C53 -1.2(7) . . . . ?
C30 C25 C26 C27 0.2(7) . . . . ?
O3 C25 C26 C27 -179.6(4) . . . . ?
C15 C16 C17 C18 0.8(7) . . . . ?
C33 C34 C35 C36 -0.3(7) . . . . ?
C67 C72 C71 C70 -0.6(7) . . . . ?
C20 C19 C18 C17 2.8(8) . . . . ?
C16 C17 C18 C19 -3.1(8) . . . . ?
C11 C12 C22 C32 1.3(4) . . . . ?
C13 C12 C22 C32 -179.7(4) . . . . ?
C11 C12 C22 C23 -177.4(4) . . . . ?
C13 C12 C22 C23 1.6(6) . . . . ?
C31 C23 C22 C32 108.7(5) . . . . ?
C24 C23 C22 C32 -79.2(5) . . . . ?
C31 C23 C22 C12 -72.9(5) . . . . ?
C24 C23 C22 C12 99.2(4) . . . . ?
C35 C34 C33 C38 1.0(6) . . . . ?
C35 C34 C33 C32 -176.1(4) . . . . ?
C37 C38 C33 C34 -0.7(6) . . . . ?
C37 C38 C33 C32 176.4(4) . . . . ?
C12 C22 C32 O1 -1.8(4) . . . . ?
C23 C22 C32 O1 176.8(4) . . . . ?
C12 C22 C32 C33 170.8(4) . . . . ?
C23 C22 C32 C33 -10.6(7) . . . . ?
C34 C33 C32 C22 10.8(7) . . . . ?
C38 C33 C32 C22 -166.2(4) . . . . ?
C34 C33 C32 O1 -176.9(3) . . . . ?
C38 C33 C32 O1 6.1(5) . . . . ?
C24 C23 C31 O4 -178.9(4) . . . . ?
C22 C23 C31 O4 -6.8(6) . . . . ?
C24 C23 C31 C30 0.1(6) . . . . ?
C22 C23 C31 C30 172.1(4) . . . . ?
C17 C16 C15 C20 1.8(6) . . . . ?
C17 C16 C15 O6 -176.4(4) . . . . ?
O6 C15 C20 C19 176.0(4) . . . . ?
C16 C15 C20 C19 -2.2(6) . . . . ?
O6 C15 C20 C21 -2.6(6) . . . . ?
C16 C15 C20 C21 179.2(4) . . . . ?
C18 C19 C20 C15 -0.1(7) . . . . ?
C18 C19 C20 C21 178.4(4) . . . . ?
O7 C21 C20 C15 -179.0(3) . . . . ?
C13 C21 C20 C15 3.3(6) . . . . ?
O7 C21 C20 C19 2.5(6) . . . . ?
C13 C21 C20 C19 -175.2(4) . . . . ?
C58 C57 C65 O10 -176.5(3) . . . . ?
C56 C57 C65 O10 -0.3(6) . . . . ?
C58 C57 C65 C64 5.0(6) . . . . ?
C56 C57 C65 C64 -178.9(3) . . . . ?
C59 C64 C65 O10 175.6(3) . . . . ?
C63 C64 C65 O10 -5.5(5) . . . . ?
C59 C64 C65 C57 -5.7(5) . . . . ?
C63 C64 C65 C57 173.2(4) . . . . ?
C63 C64 C59 O8 -178.4(3) . . . . ?
C65 C64 C59 O8 0.6(6) . . . . ?
C63 C64 C59 C60 1.4(6) . . . . ?
C65 C64 C59 C60 -179.6(4) . . . . ?
C61 C60 C59 O8 177.7(4) . . . . ?
C61 C60 C59 C64 -2.1(7) . . . . ?
O3 C25 C30 C29 -179.1(4) . . . . ?
C26 C25 C30 C29 1.1(6) . . . . ?
O3 C25 C30 C31 1.5(6) . . . . ?
C26 C25 C30 C31 -178.3(4) . . . . ?
O4 C31 C30 C25 177.9(4) . . . . ?
C23 C31 C30 C25 -1.2(6) . . . . ?
O4 C31 C30 C29 -1.4(6) . . . . ?
C23 C31 C30 C29 179.5(4) . . . . ?
C31 C23 C24 O2 -180.0(4) . . . . ?
C22 C23 C24 O2 7.5(6) . . . . ?
C31 C23 C24 O3 0.7(5) . . . . ?
C22 C23 C24 O3 -171.8(3) . . . . ?
C59 C60 C61 C62 1.1(7) . . . . ?
C63 C62 C61 C60 0.6(7) . . . . ?
C25 C30 C29 C28 -1.2(6) . . . . ?
C31 C30 C29 C28 178.2(4) . . . . ?
C34 C35 C36 C37 -0.8(7) . . . . ?
C67 C68 C69 C70 -0.5(7) . . . . ?
C25 C26 C27 C28 -1.5(7) . . . . ?
C35 C36 C37 C38 1.2(7) . . . . ?
C33 C38 C37 C36 -0.4(7) . . . . ?
C42 C41 C40 C39 -0.8(7) . . . . ?
C44 C39 C40 C41 1.1(7) . . . . ?
C30 C29 C28 C27 0.0(7) . . . . ?
C26 C27 C28 C29 1.4(8) . . . . ?
C9 C8 C7 C6 0.9(7) . . . . ?
C5 C6 C7 C8 -0.9(7) . . . . ?
C72 C71 C70 C69 1.8(8) . . . . ?
C68 C69 C70 C71 -1.3(7) . . . . ?
C12 C11 O1 C32 -0.8(4) . . . . ?
C10 C11 O1 C32 180.0(3) . . . . ?
C22 C32 O1 C11 1.7(4) . . . . ?
C33 C32 O1 C11 -172.8(3) . . . . ?
C30 C25 O3 C24 -0.7(6) . . . . ?
C26 C25 O3 C24 179.1(4) . . . . ?
O2 C24 O3 C25 -179.8(4) . . . . ?
C23 C24 O3 C25 -0.5(5) . . . . ?
C20 C15 O6 C14 -1.4(5) . . . . ?
C16 C15 O6 C14 177.0(3) . . . . ?
O5 C14 O6 C15 -176.7(4) . . . . ?
C13 C14 O6 C15 4.5(5) . . . . ?
C64 C59 O8 C58 5.3(6) . . . . ?
C60 C59 O8 C58 -174.6(4) . . . . ?
O9 C58 O8 C59 174.5(4) . . . . ?
C57 C58 O8 C59 -6.0(5) . . . . ?
C56 C66 O11 C45 -1.1(4) . . . . ?
C67 C66 O11 C45 178.6(3) . . . . ?
C46 C45 O11 C66 0.6(4) . . . . ?
C44 C45 O11 C66 179.5(3) . . . . ?
C54 C49 O13 C48 5.6(5) . . . . ?
C50 C49 O13 C48 -174.7(3) . . . . ?
O12 C48 O13 C49 177.9(3) . . . . ?
C47 C48 O13 C49 -2.5(5) . . . . ?
